data_1555164
loop_
_publ_author_name
'Wang, Ting'
'An, Zhenyu'
'Qi, Zhenjie'
'Zhuang, Daijiao'
'Chang, Aosheng'
'Yang, Yunxia'
'Yan, Rulong'

_publ_section_title
;
 Ring-opening/annulation reaction of cyclopropyl ethanols: concise access
 to thiophene aldehydes via C--S bond formation
;
_journal_issue 21
_journal_name_full 'Organic Chemistry Frontiers'
_journal_page_first 3705
_journal_paper_doi 10.1039/C9QO01014A
_journal_volume 6
_journal_year 2019
_chemical_formula_moiety 'C11 H6 Cl2 O S'
_chemical_formula_sum 'C11 H6 Cl2 O S'
_chemical_formula_weight 257.12
_space_group_crystal_system orthorhombic
_space_group_IT_number 62
_space_group_name_Hall '-P 2ac 2n'
_space_group_name_H-M_alt 'P n m a'
_atom_sites_solution_hydrogens geom
_atom_sites_solution_primary direct
_atom_sites_solution_secondary difmap
_audit_creation_date 2018-09-14
_audit_creation_method
;
Olex2 1.2
(compiled 2018.05.29 svn.r3508 for OlexSys, GUI svn.r5506)
;
_audit_update_record
;
2019-04-02 deposited with the CCDC.	2019-09-30 downloaded from the CCDC.
;
_cell_angle_alpha 90.00
_cell_angle_beta 90.00
_cell_angle_gamma 90.00
_cell_formula_units_Z 4
_cell_length_a 11.6812(11)
_cell_length_b 6.6839(10)
_cell_length_c 13.6312(10)
_cell_measurement_reflns_used 499
_cell_measurement_temperature 293(2)
_cell_measurement_theta_max 26.4280
_cell_measurement_theta_min 3.8180
_cell_volume 1064.3(2)
_computing_cell_refinement
;
CrysAlisPro, Agilent Technologies,
Version 1.171.36.28 (release 01-02-2013 CrysAlis171 .NET)
(compiled Feb  1 2013,16:14:44)
;
_computing_data_collection
;
CrysAlisPro, Agilent Technologies,
Version 1.171.36.28 (release 01-02-2013 CrysAlis171 .NET)
(compiled Feb  1 2013,16:14:44)
;
_computing_data_reduction
;
CrysAlisPro, Agilent Technologies,
Version 1.171.36.28 (release 01-02-2013 CrysAlis171 .NET)
(compiled Feb  1 2013,16:14:44)
;
_computing_molecular_graphics 'Olex2 (Dolomanov et al., 2009)'
_computing_publication_material 'Olex2 (Dolomanov et al., 2009)'
_computing_structure_refinement 'ShelXL (Sheldrick, 2015)'
_computing_structure_solution 'ShelXS (Sheldrick, 2008)'
_diffrn_ambient_temperature 293(2)
_diffrn_detector_area_resol_mean 16.0733
_diffrn_measured_fraction_theta_full 0.997
_diffrn_measured_fraction_theta_max 0.997
_diffrn_measurement_details
;
#__ type_ start__ end____ width___ exp.time_
  1 omega  -19.00   20.00   1.5000    6.0000
omega____ theta____ kappa____ phi______ frames
    -      -19.4273  -99.0000  150.0000 26

#__ type_ start__ end____ width___ exp.time_
  2 omega   46.00   91.00   1.5000    6.0000
omega____ theta____ kappa____ phi______ frames
    -       22.7867   57.0000 -180.0000 30

#__ type_ start__ end____ width___ exp.time_
  3 omega  -19.00   44.00   1.5000    6.0000
omega____ theta____ kappa____ phi______ frames
    -       22.7867    0.0000 -180.0000 42
;
_diffrn_measurement_device_type 'SuperNova, Dual, Cu at zero, Eos'
_diffrn_measurement_method '\w scans'
_diffrn_orient_matrix_UB_11 0.0592448000
_diffrn_orient_matrix_UB_12 -0.0040634000
_diffrn_orient_matrix_UB_13 0.0113369000
_diffrn_orient_matrix_UB_21 0.0129225000
_diffrn_orient_matrix_UB_22 0.0445638000
_diffrn_orient_matrix_UB_23 -0.0458732000
_diffrn_orient_matrix_UB_31 -0.0035360000
_diffrn_orient_matrix_UB_32 0.0962467000
_diffrn_orient_matrix_UB_33 0.0217272000
_diffrn_radiation_monochromator mirror
_diffrn_radiation_type MoK\a
_diffrn_radiation_wavelength 0.71073
_diffrn_reflns_av_R_equivalents 0.0308
_diffrn_reflns_av_unetI/netI 0.0509
_diffrn_reflns_limit_h_max 14
_diffrn_reflns_limit_h_min -11
_diffrn_reflns_limit_k_max 4
_diffrn_reflns_limit_k_min -8
_diffrn_reflns_limit_l_max 16
_diffrn_reflns_limit_l_min -9
_diffrn_reflns_number 2354
_diffrn_reflns_theta_full 26.02
_diffrn_reflns_theta_max 26.02
_diffrn_reflns_theta_min 3.39
_diffrn_source 'SuperNova (Mo) X-ray Source'
_exptl_absorpt_coefficient_mu 0.771
_exptl_absorpt_correction_T_max 1.00000
_exptl_absorpt_correction_T_min 0.68092
_exptl_absorpt_correction_type multi-scan
_exptl_absorpt_process_details
;
CrysAlisPro, Agilent Technologies,
Version 1.171.36.28 (release 01-02-2013 CrysAlis171 .NET)
(compiled Feb  1 2013,16:14:44)
Empirical absorption correction using spherical harmonics,
 implemented in SCALE3 ABSPACK scaling algorithm.
;
_exptl_crystal_colour 'clear light yellow'
_exptl_crystal_colour_lustre clear
_exptl_crystal_colour_modifier light
_exptl_crystal_colour_primary yellow
_exptl_crystal_density_diffrn 1.605
_exptl_crystal_density_method 'not measured'
_exptl_crystal_description block
_exptl_crystal_F_000 520
_exptl_crystal_size_max 0.17
_exptl_crystal_size_mid 0.14
_exptl_crystal_size_min 0.12
_refine_diff_density_max 0.381
_refine_diff_density_min -0.260
_refine_diff_density_rms 0.054
_refine_ls_extinction_method none
_refine_ls_goodness_of_fit_ref 1.053
_refine_ls_hydrogen_treatment constr
_refine_ls_matrix_type full
_refine_ls_number_parameters 91
_refine_ls_number_reflns 1140
_refine_ls_number_restraints 0
_refine_ls_restrained_S_all 1.053
_refine_ls_R_factor_all 0.0773
_refine_ls_R_factor_gt 0.0459
_refine_ls_shift/su_max 0.000
_refine_ls_shift/su_mean 0.000
_refine_ls_structure_factor_coef Fsqd
_refine_ls_weighting_details 'calc w=1/[\s^2^(Fo^2^)+(0.0479P)^2^+0.1696P] where P=(Fo^2^+2Fc^2^)/3'
_refine_ls_weighting_scheme calc
_refine_ls_wR_factor_gt 0.1039
_refine_ls_wR_factor_ref 0.1271
_reflns_number_gt 763
_reflns_number_total 1140
_reflns_threshold_expression >2sigma(I)
_cod_data_source_file c9qo01014a2.cif
_cod_data_source_block wangting_0912
_cod_database_code 1555164
_reflns_odcompleteness_completeness 99.38
_reflns_odcompleteness_iscentric 1
_reflns_odcompleteness_theta 26.32
_olex2_refinement_description
;
1. Fixed Uiso
 At 1.2 times of:
  All C(H) groups
2.a Aromatic/amide H refined with riding coordinates:
 C3(H3), C11(H11), C5(H5), C7(H7), C10(H10), C1(H1)
;
_olex2_date_sample_data_collection 2018-09-12
_olex2_submission_special_instructions 'No special instructions were received'

loop_
_space_group_symop_id
_space_group_symop_operation_xyz
1 'x, y, z'
2 '-x+1/2, -y, z+1/2'
3 'x+1/2, -y+1/2, -z+1/2'
4 '-x, y+1/2, -z'
5 '-x, -y, -z'
6 'x-1/2, y, -z-1/2'
7 '-x-1/2, y-1/2, z-1/2'
8 'x, -y-1/2, z'

loop_
_atom_site_label
_atom_site_type_symbol
_atom_site_fract_x
_atom_site_fract_y
_atom_site_fract_z
_atom_site_U_iso_or_equiv
_atom_site_adp_type
_atom_site_occupancy
_atom_site_calc_flag
_atom_site_site_symmetry_order
_atom_site_refinement_flags_posn
_atom_site_refinement_flags_adp
_atom_site_refinement_flags_occupancy
S1 S 0.91876(11) 0.2500 0.30328(8) 0.0685(5) Uani 1 d 2 S T P
Cl1 Cl 1.52282(10) 0.2500 0.64752(10) 0.0774(5) Uani 1 d 2 S T P
Cl2 Cl 1.29326(10) 0.2500 0.76796(8) 0.0820(5) Uani 1 d 2 S T P
C8 C 1.2913(3) 0.2500 0.6416(3) 0.0457(10) Uani 1 d 2 S T P
C4 C 1.0696(3) 0.2500 0.4415(3) 0.0410(9) Uani 1 d 2 S T P
C3 C 0.9600(3) 0.2500 0.4854(3) 0.0455(10) Uani 1 d 2 S T P
H3 H 0.9498 0.2500 0.5531 0.055 Uiso 1 calc 2 RS T P
C11 C 1.2832(4) 0.2500 0.4414(3) 0.0616(13) Uani 1 d 2 S T P
H11 H 1.2815 0.2500 0.3732 0.074 Uiso 1 calc 2 RS T P
C5 C 1.0570(4) 0.2500 0.3412(3) 0.0584(12) Uani 1 d 2 S T P
H5 H 1.1187 0.2500 0.2981 0.070 Uiso 1 calc 2 RS T P
C7 C 1.1861(3) 0.2500 0.5940(3) 0.0430(10) Uani 1 d 2 S T P
H7 H 1.1188 0.2500 0.6305 0.052 Uiso 1 calc 2 RS T P
C9 C 1.3921(3) 0.2500 0.5893(3) 0.0519(11) Uani 1 d 2 S T P
C6 C 1.1809(3) 0.2500 0.4920(3) 0.0432(9) Uani 1 d 2 S T P
C10 C 1.3878(4) 0.2500 0.4883(4) 0.0659(13) Uani 1 d 2 S T P
H10 H 1.4551 0.2500 0.4518 0.079 Uiso 1 calc 2 RS T P
C2 C 0.8709(3) 0.2500 0.4218(3) 0.0448(10) Uani 1 d 2 S T P
O1 O 0.6745(3) 0.2500 0.3823(2) 0.0703(10) Uani 1 d 2 S T P
C1 C 0.7497(4) 0.2500 0.4424(4) 0.0575(12) Uani 1 d 2 S T P
H1 H 0.7279 0.2500 0.5080 0.069 Uiso 1 calc 2 RS T P

loop_
_atom_site_aniso_label
_atom_site_aniso_U_11
_atom_site_aniso_U_22
_atom_site_aniso_U_33
_atom_site_aniso_U_23
_atom_site_aniso_U_13
_atom_site_aniso_U_12
S1 0.0672(8) 0.1025(10) 0.0360(7) 0.000 -0.0102(6) 0.000
Cl1 0.0422(7) 0.1195(12) 0.0703(9) 0.000 -0.0058(6) 0.000
Cl2 0.0533(7) 0.1543(13) 0.0383(7) 0.000 -0.0036(5) 0.000
C8 0.052(2) 0.049(2) 0.037(2) 0.000 0.0006(19) 0.000
C4 0.051(2) 0.039(2) 0.033(2) 0.000 0.0011(18) 0.000
C3 0.049(2) 0.052(2) 0.035(2) 0.000 -0.0011(19) 0.000
C11 0.054(3) 0.090(3) 0.041(3) 0.000 0.006(2) 0.000
C5 0.059(3) 0.080(3) 0.037(2) 0.000 0.005(2) 0.000
C7 0.041(2) 0.051(2) 0.036(2) 0.000 0.0058(17) 0.000
C9 0.039(2) 0.064(3) 0.053(3) 0.000 -0.0015(19) 0.000
C6 0.041(2) 0.047(2) 0.042(2) 0.000 -0.0007(18) 0.000
C10 0.046(2) 0.096(4) 0.056(3) 0.000 0.009(2) 0.000
C2 0.051(2) 0.045(2) 0.039(2) 0.000 -0.0061(19) 0.000
O1 0.0545(19) 0.088(2) 0.068(2) 0.000 -0.0185(17) 0.000
C1 0.057(3) 0.058(3) 0.058(3) 0.000 -0.008(2) 0.000

loop_
_atom_type_symbol
_atom_type_description
_atom_type_scat_dispersion_real
_atom_type_scat_dispersion_imag
_atom_type_scat_source
C C 0.0033 0.0016 'International Tables Vol C Tables 4.2.6.8 and 6.1.1.4'
H H 0.0000 0.0000 'International Tables Vol C Tables 4.2.6.8 and 6.1.1.4'
Cl Cl 0.1484 0.1585 'International Tables Vol C Tables 4.2.6.8 and 6.1.1.4'
O O 0.0106 0.0060 'International Tables Vol C Tables 4.2.6.8 and 6.1.1.4'
S S 0.1246 0.1234 'International Tables Vol C Tables 4.2.6.8 and 6.1.1.4'

loop_
_geom_angle_atom_site_label_1
_geom_angle_atom_site_label_2
_geom_angle_atom_site_label_3
_geom_angle
C5 S1 C2 91.3(2)
C7 C8 Cl2 118.6(3)
C9 C8 Cl2 120.4(3)
C9 C8 C7 121.0(4)
C3 C4 C6 127.0(3)
C5 C4 C3 108.9(4)
C5 C4 C6 124.1(4)
C4 C3 H3 122.5
C2 C3 C4 115.1(4)
C2 C3 H3 122.5
C6 C11 H11 118.8
C10 C11 H11 118.8
C10 C11 C6 122.4(4)
S1 C5 H5 123.0
C4 C5 S1 113.9(3)
C4 C5 H5 123.0
C8 C7 H7 119.8
C6 C7 C8 120.3(4)
C6 C7 H7 119.8
C8 C9 Cl1 121.4(3)
C8 C9 C10 119.1(4)
C10 C9 Cl1 119.5(3)
C11 C6 C4 122.0(4)
C11 C6 C7 117.5(4)
C7 C6 C4 120.4(4)
C11 C10 H10 120.2
C9 C10 C11 119.7(4)
C9 C10 H10 120.2
C3 C2 S1 110.7(3)
C3 C2 C1 129.0(4)
C1 C2 S1 120.3(3)
C2 C1 H1 117.1
O1 C1 C2 125.7(5)
O1 C1 H1 117.1

loop_
_geom_bond_atom_site_label_1
_geom_bond_atom_site_label_2
_geom_bond_distance
S1 C5 1.695(5)
S1 C2 1.710(4)
Cl1 C9 1.721(4)
Cl2 C8 1.723(4)
C8 C7 1.390(5)
C8 C9 1.376(6)
C4 C3 1.413(5)
C4 C5 1.375(6)
C4 C6 1.472(5)
C3 H3 0.9300
C3 C2 1.356(5)
C11 H11 0.9300
C11 C6 1.380(5)
C11 C10 1.379(6)
C5 H5 0.9300
C7 H7 0.9300
C7 C6 1.391(5)
C9 C10 1.379(6)
C10 H10 0.9300
C2 C1 1.443(6)
O1 C1 1.201(5)
C1 H1 0.9300

loop_
_geom_torsion_atom_site_label_1
_geom_torsion_atom_site_label_2
_geom_torsion_atom_site_label_3
_geom_torsion_atom_site_label_4
_geom_torsion
S1 C2 C1 O1 0.0
Cl1 C9 C10 C11 180.0
Cl2 C8 C7 C6 180.0
Cl2 C8 C9 Cl1 0.0
Cl2 C8 C9 C10 180.0
C8 C7 C6 C4 180.0
C8 C7 C6 C11 0.000(1)
C8 C9 C10 C11 0.000(1)
C4 C3 C2 S1 0.0
C4 C3 C2 C1 180.0
C3 C4 C5 S1 0.0
C3 C4 C6 C11 180.0
C3 C4 C6 C7 0.0
C3 C2 C1 O1 180.0
C5 S1 C2 C3 0.0
C5 S1 C2 C1 180.0
C5 C4 C3 C2 0.0
C5 C4 C6 C11 0.0
C5 C4 C6 C7 180.0
C7 C8 C9 Cl1 180.0
C7 C8 C9 C10 0.000(1)
C9 C8 C7 C6 0.0
C6 C4 C3 C2 180.0
C6 C4 C5 S1 180.0
C6 C11 C10 C9 0.0
C10 C11 C6 C4 180.0
C10 C11 C6 C7 0.0
C2 S1 C5 C4 0.0
